data_7017976
loop_
_publ_author_name
'Mei, Xue-Lan'
'Ma, Yue'
'Li, Li-Cun'
'Liao, Dai-Zheng'

_publ_section_title
;
 Ligand field-tuned single-molecule magnet behaviour of 2p-4f complexes.
;
_journal_issue 2
_journal_name_full 'Dalton transactions (Cambridge, England : 2003)'
_journal_page_first 505
_journal_page_last 511
_journal_paper_doi 10.1039/c1dt11795e
_journal_volume 41
_journal_year 2012
_chemical_formula_sum 'C33 H45 Dy N4.5 O9'
_chemical_formula_weight 811.24
_chemical_name_systematic
;
?
;
_space_group_IT_number 15
_symmetry_cell_setting monoclinic
_symmetry_space_group_name_Hall '-C 2yc'
_symmetry_space_group_name_H-M 'C 1 2/c 1'
_atom_sites_solution_hydrogens geom
_atom_sites_solution_primary direct
_atom_sites_solution_secondary difmap
_audit_creation_method SHELXL-97
_cell_angle_alpha 90.00
_cell_angle_beta 100.50(3)
_cell_angle_gamma 90.00
_cell_formula_units_Z 8
_cell_length_a 24.306(5)
_cell_length_b 14.939(3)
_cell_length_c 19.812(4)
_cell_measurement_reflns_used 9637
_cell_measurement_temperature 113(2)
_cell_measurement_theta_max 27.8944
_cell_measurement_theta_min 1.6076
_cell_volume 7073(3)
_computing_cell_refinement CrystalClear
_computing_data_collection CrystalClear
_computing_data_reduction CrystalClear
_computing_molecular_graphics 'Bruker SHELXTL'
_computing_publication_material 'CrystalStructure 3.8'
_computing_structure_refinement 'SHELXL-97 (Sheldrick, 1997)'
_computing_structure_solution 'SHELXS-97 (Sheldrick, 1990)'
_diffrn_ambient_temperature 113(2)
_diffrn_detector_area_resol_mean 28.5714
_diffrn_measured_fraction_theta_full 1.000
_diffrn_measured_fraction_theta_max 1.000
_diffrn_measurement_device_type 'Rigaku Saturn CCD area detector'
_diffrn_measurement_method '\w and \f scans'
_diffrn_radiation_monochromator graphite
_diffrn_radiation_source 'fine-focus sealed tube'
_diffrn_radiation_type MoK\a
_diffrn_radiation_wavelength 0.71073
_diffrn_reflns_av_R_equivalents 0.0464
_diffrn_reflns_av_sigmaI/netI 0.0416
_diffrn_reflns_limit_h_max 28
_diffrn_reflns_limit_h_min -20
_diffrn_reflns_limit_k_max 16
_diffrn_reflns_limit_k_min -17
_diffrn_reflns_limit_l_max 23
_diffrn_reflns_limit_l_min -23
_diffrn_reflns_number 23536
_diffrn_reflns_theta_full 25.01
_diffrn_reflns_theta_max 25.01
_diffrn_reflns_theta_min 1.61
_diffrn_standards_decay_% 0
_diffrn_standards_interval_count 0
_diffrn_standards_interval_time 0
_diffrn_standards_number 0
_exptl_absorpt_coefficient_mu 2.171
_exptl_absorpt_correction_T_max 0.8808
_exptl_absorpt_correction_T_min 0.6707
_exptl_absorpt_correction_type multi-scan
_exptl_absorpt_process_details CrystalClear
_exptl_crystal_colour purpleblue
_exptl_crystal_density_diffrn 1.524
_exptl_crystal_density_meas 1.34
_exptl_crystal_density_method 'not measured'
_exptl_crystal_description sheet
_exptl_crystal_F_000 3300
_exptl_crystal_size_max 0.20
_exptl_crystal_size_mid 0.18
_exptl_crystal_size_min 0.06
_refine_diff_density_max 0.699
_refine_diff_density_min -0.802
_refine_diff_density_rms 0.102
_refine_ls_extinction_coef 0.00098(5)
_refine_ls_extinction_expression Fc^*^=kFc[1+0.001xFc^2^\l^3^/sin(2\q)]^-1/4^
_refine_ls_extinction_method SHELXL
_refine_ls_goodness_of_fit_ref 1.063
_refine_ls_hydrogen_treatment constr
_refine_ls_matrix_type full
_refine_ls_number_parameters 443
_refine_ls_number_reflns 6228
_refine_ls_number_restraints 0
_refine_ls_restrained_S_all 1.063
_refine_ls_R_factor_all 0.0475
_refine_ls_R_factor_gt 0.0353
_refine_ls_shift/su_max 0.001
_refine_ls_shift/su_mean 0.000
_refine_ls_structure_factor_coef Fsqd
_refine_ls_weighting_details 'calc w=1/[\s^2^(Fo^2^)+(0.0439P)^2^+4.4898P] where P=(Fo^2^+2Fc^2^)/3'
_refine_ls_weighting_scheme calc
_refine_ls_wR_factor_gt 0.0835
_refine_ls_wR_factor_ref 0.0897
_reflns_number_gt 4937
_reflns_number_total 6228
_reflns_threshold_expression >2sigma(I)
_cod_data_source_file c1dt11795e.txt
_cod_data_source_block 2
_cod_depositor_comments
;
The following automatic conversions were performed:

'_symmetry_cell_setting' value 'Monoclinic' changed to 'monoclinic'
according to /home/saulius/struct/CIF-dictionaries/cif_core.dic
dictionary named 'cif_core.dic' version 2.4.1 from
2010-06-29.

'_exptl_absorpt_correction_type' value 'MULTI-SCAN'
changed to 'multi-scan' according to
/home/saulius/struct/CIF-dictionaries/cif_core.dic dictionary named
'cif_core.dic' version 2.4.1 from
2010-06-29.

'_refine_ls_hydrogen_treatment' value 'CONSTR' changed
to 'constr' according to
/home/saulius/struct/CIF-dictionaries/cif_core.dic dictionary named
'cif_core.dic' version 2.4.1 from 2010-06-29.

Automatic conversion script
Id: cif_fix_values 1715 2011-07-08 13:25:40Z adriana 
;
_cod_original_cell_volume 7073(2)
_cod_original_sg_symbol_H-M C2/c
_cod_database_code 7017976

loop_
_symmetry_equiv_pos_as_xyz
'x, y, z'
'-x, y, -z+1/2'
'x+1/2, y+1/2, z'
'-x+1/2, y+1/2, -z+1/2'
'-x, -y, -z'
'x, -y, z-1/2'
'-x+1/2, -y+1/2, -z'
'x+1/2, -y+1/2, z-1/2'

loop_
_atom_site_label
_atom_site_type_symbol
_atom_site_fract_x
_atom_site_fract_y
_atom_site_fract_z
_atom_site_U_iso_or_equiv
_atom_site_adp_type
_atom_site_occupancy
_atom_site_symmetry_multiplicity
_atom_site_calc_flag
_atom_site_refinement_flags
Dy1 Dy 0.170488(7) -0.001909(11) 0.100682(9) 0.02365(10) Uani 1 1 d .
O1 O 0.13385(11) -0.14609(17) 0.09542(14) 0.0322(6) Uani 1 1 d .
O2 O 0.09120(12) -0.00085(15) 0.01616(15) 0.0333(7) Uani 1 1 d .
O3 O 0.25390(10) -0.07430(16) 0.13988(14) 0.0305(6) Uani 1 1 d .
O4 O 0.20420(11) -0.04986(17) 0.00425(14) 0.0321(7) Uani 1 1 d .
O5 O 0.16569(11) -0.03638(17) 0.21470(13) 0.0300(6) Uani 1 1 d .
O6 O 0.11228(10) 0.10502(16) 0.13813(14) 0.0288(6) Uani 1 1 d .
O7 O 0.18830(11) 0.12694(16) 0.03332(13) 0.0301(6) Uani 1 1 d .
O8 O 0.16822(12) 0.38856(18) 0.15115(16) 0.0423(8) Uani 1 1 d .
O9 O 0.48447(16) 0.1213(2) 0.13093(17) 0.0640(10) Uani 1 1 d .
N1 N 0.23424(12) 0.12364(19) 0.17349(16) 0.0252(7) Uani 1 1 d .
N2 N 0.17463(13) 0.2075(2) 0.04766(17) 0.0283(8) Uani 1 1 d .
N3 N 0.16567(12) 0.3311(2) 0.10237(16) 0.0284(8) Uani 1 1 d .
N4 N 0.53333(16) 0.2865(3) 0.2115(2) 0.0499(10) Uani 1 1 d .
N5 N 0.49303(16) 0.0955(2) 0.19455(19) 0.0415(9) Uani 1 1 d .
C1 C 0.0979(2) -0.2895(3) 0.0599(3) 0.0516(13) Uani 1 1 d .
H1A H 0.1348 -0.3138 0.0745 0.077 Uiso 1 1 calc R
H1B H 0.0805 -0.3177 0.0180 0.077 Uiso 1 1 calc R
H1C H 0.0759 -0.3002 0.0947 0.077 Uiso 1 1 calc R
C2 C 0.10215(17) -0.1894(3) 0.0484(2) 0.0337(10) Uani 1 1 d .
C3 C 0.07106(18) -0.1520(3) -0.0107(2) 0.0401(11) Uani 1 1 d .
H3 H 0.0525 -0.1905 -0.0442 0.048 Uiso 1 1 calc R
C4 C 0.06599(16) -0.0603(3) -0.0228(2) 0.0336(10) Uani 1 1 d .
C5 C 0.02619(18) -0.0283(3) -0.0854(2) 0.0409(11) Uani 1 1 d .
H5A H 0.0249 0.0359 -0.0854 0.061 Uiso 1 1 calc R
H5B H -0.0105 -0.0517 -0.0848 0.061 Uiso 1 1 calc R
H5C H 0.0388 -0.0487 -0.1259 0.061 Uiso 1 1 calc R
C6 C 0.32998(16) -0.1744(3) 0.1643(2) 0.0355(10) Uani 1 1 d .
H6A H 0.3465 -0.1329 0.1992 0.053 Uiso 1 1 calc R
H6B H 0.3582 -0.1967 0.1406 0.053 Uiso 1 1 calc R
H6C H 0.3137 -0.2234 0.1851 0.053 Uiso 1 1 calc R
C7 C 0.28496(16) -0.1273(2) 0.1139(2) 0.0271(9) Uani 1 1 d .
C8 C 0.28002(17) -0.1452(3) 0.0443(2) 0.0334(10) Uani 1 1 d .
H8 H 0.3045 -0.1865 0.0308 0.040 Uiso 1 1 calc R
C9 C 0.24044(18) -0.1051(2) -0.0066(2) 0.0325(10) Uani 1 1 d .
C10 C 0.2417(2) -0.1267(3) -0.0811(2) 0.0485(12) Uani 1 1 d .
H10A H 0.2042 -0.1355 -0.1055 0.073 Uiso 1 1 calc R
H10B H 0.2631 -0.1803 -0.0835 0.073 Uiso 1 1 calc R
H10C H 0.2587 -0.0780 -0.1014 0.073 Uiso 1 1 calc R
C11 C 0.15774(19) -0.0467(3) 0.3316(2) 0.0400(11) Uani 1 1 d .
H11A H 0.1406 -0.1048 0.3259 0.060 Uiso 1 1 calc R
H11B H 0.1416 -0.0130 0.3644 0.060 Uiso 1 1 calc R
H11C H 0.1972 -0.0532 0.3478 0.060 Uiso 1 1 calc R
C12 C 0.14783(17) 0.0019(2) 0.2635(2) 0.0278(9) Uani 1 1 d .
C13 C 0.11855(16) 0.0833(2) 0.2576(2) 0.0309(9) Uani 1 1 d .
H13 H 0.1099 0.1085 0.2973 0.037 Uiso 1 1 calc R
C14 C 0.10184(15) 0.1285(2) 0.1963(2) 0.0274(9) Uani 1 1 d .
C15 C 0.06825(16) 0.2130(2) 0.1973(2) 0.0359(10) Uani 1 1 d .
H15A H 0.0903 0.2635 0.1882 0.054 Uiso 1 1 calc R
H15B H 0.0581 0.2200 0.2417 0.054 Uiso 1 1 calc R
H15C H 0.0350 0.2096 0.1628 0.054 Uiso 1 1 calc R
C16 C 0.27243(16) 0.0939(3) 0.2254(2) 0.0292(9) Uani 1 1 d .
H16 H 0.2773 0.0323 0.2299 0.035 Uiso 1 1 calc R
C17 C 0.30525(16) 0.1473(3) 0.2729(2) 0.0334(10) Uani 1 1 d .
H17 H 0.3318 0.1223 0.3075 0.040 Uiso 1 1 calc R
C18 C 0.29813(16) 0.2389(3) 0.2683(2) 0.0332(10) Uani 1 1 d .
H18 H 0.3196 0.2771 0.2997 0.040 Uiso 1 1 calc R
C19 C 0.25798(15) 0.2722(3) 0.2153(2) 0.0304(9) Uani 1 1 d .
H19 H 0.2515 0.3335 0.2114 0.037 Uiso 1 1 calc R
C20 C 0.22760(15) 0.2137(2) 0.1683(2) 0.0257(9) Uani 1 1 d .
C21 C 0.18895(16) 0.2480(2) 0.10857(19) 0.0242(8) Uani 1 1 d .
C22 C 0.13683(19) 0.3526(3) 0.0311(2) 0.0394(11) Uani 1 1 d .
C23 C 0.13794(17) 0.2625(3) -0.0057(2) 0.0339(10) Uani 1 1 d .
C24 C 0.1723(3) 0.4255(3) 0.0056(3) 0.107(3) Uani 1 1 d .
H24A H 0.1755 0.4758 0.0362 0.161 Uiso 1 1 calc R
H24B H 0.1549 0.4440 -0.0396 0.161 Uiso 1 1 calc R
H24C H 0.2090 0.4023 0.0043 0.161 Uiso 1 1 calc R
C25 C 0.0802(2) 0.3901(5) 0.0336(3) 0.114(3) Uani 1 1 d .
H25A H 0.0583 0.3460 0.0520 0.171 Uiso 1 1 calc R
H25B H 0.0619 0.4060 -0.0119 0.171 Uiso 1 1 calc R
H25C H 0.0841 0.4423 0.0623 0.171 Uiso 1 1 calc R
C26 C 0.0820(2) 0.2149(3) -0.0217(4) 0.104(3) Uani 1 1 d .
H26A H 0.0873 0.1558 -0.0383 0.156 Uiso 1 1 calc R
H26B H 0.0571 0.2478 -0.0561 0.156 Uiso 1 1 calc R
H26C H 0.0662 0.2111 0.0192 0.156 Uiso 1 1 calc R
C27 C 0.1657(3) 0.2663(3) -0.0685(2) 0.0720(18) Uani 1 1 d .
H27A H 0.2012 0.2959 -0.0568 0.108 Uiso 1 1 calc R
H27B H 0.1422 0.2987 -0.1044 0.108 Uiso 1 1 calc R
H27C H 0.1712 0.2065 -0.0838 0.108 Uiso 1 1 calc R
C28 C 0.53238(19) 0.3780(3) 0.2123(2) 0.0468(12) Uani 1 1 d .
H28 H 0.5543 0.4094 0.1865 0.056 Uiso 1 1 calc R
C29 C 0.5000 0.4248(4) 0.2500 0.0472(17) Uani 1 2 d S
H29 H 0.5000 0.4870 0.2500 0.057 Uiso 1 2 calc SR
C32 C 0.5000 0.2462(3) 0.2500 0.0281(13) Uani 1 2 d S
C33 C 0.5000 0.1480(4) 0.2500 0.0341(14) Uani 1 2 d S
C34 C 0.5032(2) -0.0004(2) 0.2113(3) 0.0384(12) Uani 1 1 d .
C36 C 0.5689(2) -0.0140(3) 0.2124(3) 0.0485(13) Uani 1 1 d .
H36A H 0.5784 -0.0760 0.2201 0.073 Uiso 1 1 calc R
H36B H 0.5899 0.0215 0.2485 0.073 Uiso 1 1 calc R
H36C H 0.5776 0.0045 0.1691 0.073 Uiso 1 1 calc R
C37 C 0.47027(18) -0.0614(3) 0.1624(2) 0.0449(12) Uani 1 1 d .
H37A H 0.4314 -0.0458 0.1569 0.067 Uiso 1 1 calc R
H37B H 0.4756 -0.1216 0.1791 0.067 Uiso 1 1 calc R
H37C H 0.4822 -0.0568 0.1189 0.067 Uiso 1 1 calc R

loop_
_atom_site_aniso_label
_atom_site_aniso_U_11
_atom_site_aniso_U_22
_atom_site_aniso_U_33
_atom_site_aniso_U_23
_atom_site_aniso_U_13
_atom_site_aniso_U_12
Dy1 0.02618(14) 0.02529(14) 0.01781(13) 0.00087(8) -0.00043(8) -0.00018(7)
O1 0.0367(16) 0.0353(15) 0.0219(16) 0.0034(13) -0.0020(13) -0.0060(13)
O2 0.0315(16) 0.0380(17) 0.0265(17) -0.0005(13) -0.0053(13) -0.0029(12)
O3 0.0315(15) 0.0320(15) 0.0267(17) -0.0023(12) 0.0022(13) 0.0041(12)
O4 0.0404(17) 0.0297(15) 0.0261(17) 0.0024(13) 0.0059(13) 0.0049(13)
O5 0.0385(16) 0.0282(14) 0.0233(16) 0.0017(13) 0.0055(13) 0.0005(13)
O6 0.0281(15) 0.0310(14) 0.0260(16) 0.0016(12) 0.0013(13) 0.0000(11)
O7 0.0398(16) 0.0253(14) 0.0255(16) -0.0003(12) 0.0068(13) 0.0054(12)
O8 0.0527(19) 0.0352(16) 0.0374(19) -0.0082(15) 0.0042(15) 0.0076(14)
O9 0.105(3) 0.052(2) 0.032(2) 0.0063(17) 0.002(2) -0.0010(19)
N1 0.0274(17) 0.0276(17) 0.0202(18) -0.0020(14) 0.0031(15) -0.0010(14)
N2 0.0311(19) 0.0286(18) 0.025(2) 0.0049(15) 0.0055(15) 0.0025(14)
N3 0.0316(19) 0.0272(18) 0.026(2) -0.0009(15) 0.0052(16) -0.0020(14)
N4 0.048(2) 0.059(3) 0.042(3) 0.004(2) 0.004(2) -0.005(2)
N5 0.065(3) 0.032(2) 0.025(2) 0.0010(17) 0.0010(19) -0.0022(18)
C1 0.056(3) 0.039(3) 0.056(4) 0.006(2) -0.002(3) -0.011(2)
C2 0.038(2) 0.033(2) 0.030(3) -0.001(2) 0.005(2) -0.0110(19)
C3 0.048(3) 0.038(3) 0.028(3) -0.001(2) -0.007(2) -0.007(2)
C4 0.027(2) 0.048(3) 0.025(2) -0.004(2) 0.0003(18) -0.0072(19)
C5 0.037(3) 0.050(3) 0.030(3) 0.004(2) -0.008(2) -0.007(2)
C6 0.035(2) 0.038(2) 0.033(3) -0.003(2) 0.005(2) 0.0036(18)
C7 0.029(2) 0.0218(19) 0.030(2) 0.0016(17) 0.0031(18) -0.0038(16)
C8 0.042(2) 0.030(2) 0.027(2) -0.0040(19) 0.004(2) 0.0095(19)
C9 0.046(3) 0.025(2) 0.027(2) -0.0001(18) 0.007(2) -0.0043(19)
C10 0.065(3) 0.051(3) 0.030(3) -0.004(2) 0.008(2) 0.013(2)
C11 0.060(3) 0.038(3) 0.022(2) 0.004(2) 0.006(2) 0.001(2)
C12 0.031(2) 0.030(2) 0.023(2) 0.0002(17) 0.0041(18) -0.0070(16)
C13 0.036(2) 0.028(2) 0.030(3) -0.0043(18) 0.008(2) -0.0035(17)
C14 0.0186(19) 0.029(2) 0.033(3) -0.0031(18) 0.0015(18) -0.0083(16)
C15 0.032(2) 0.033(2) 0.041(3) -0.001(2) 0.002(2) 0.0030(18)
C16 0.030(2) 0.029(2) 0.028(2) -0.0010(18) 0.0035(19) 0.0032(17)
C17 0.027(2) 0.045(3) 0.025(2) -0.003(2) -0.0005(18) 0.0048(19)
C18 0.031(2) 0.038(2) 0.030(3) -0.0115(19) 0.0046(19) -0.0040(19)
C19 0.030(2) 0.031(2) 0.031(2) -0.0022(19) 0.0084(19) 0.0010(18)
C20 0.024(2) 0.029(2) 0.026(2) -0.0037(17) 0.0093(18) -0.0026(16)
C21 0.028(2) 0.0230(19) 0.022(2) -0.0004(17) 0.0074(17) -0.0034(16)
C22 0.057(3) 0.036(2) 0.027(3) 0.006(2) 0.012(2) 0.013(2)
C23 0.039(2) 0.030(2) 0.028(3) 0.0069(19) -0.0039(19) -0.0018(18)
C24 0.240(9) 0.039(3) 0.051(4) 0.000(3) 0.048(5) -0.046(4)
C25 0.096(5) 0.195(8) 0.039(4) -0.031(4) -0.023(3) 0.102(5)
C26 0.063(4) 0.049(3) 0.166(8) 0.050(4) -0.068(4) -0.018(3)
C27 0.145(6) 0.051(3) 0.022(3) 0.008(2) 0.020(3) 0.036(3)
C28 0.043(3) 0.052(3) 0.043(3) 0.008(2) -0.001(2) -0.019(2)
C29 0.065(5) 0.026(3) 0.041(4) 0.000 -0.015(4) 0.000
C32 0.033(3) 0.027(3) 0.023(3) 0.000 -0.001(3) 0.000
C33 0.050(4) 0.029(3) 0.023(3) 0.000 0.006(3) 0.000
C34 0.064(3) 0.017(2) 0.042(3) -0.0008(18) 0.028(3) 0.0011(18)
C36 0.041(3) 0.046(3) 0.061(4) -0.007(2) 0.015(3) -0.001(2)
C37 0.045(3) 0.041(3) 0.046(3) -0.011(2) 0.003(2) -0.013(2)

loop_
_atom_type_symbol
_atom_type_description
_atom_type_scat_dispersion_real
_atom_type_scat_dispersion_imag
_atom_type_scat_source
Dy Dy -0.1892 4.4098 'International Tables Vol C Tables 4.2.6.8 and 6.1.1.4'
O O 0.0106 0.0060 'International Tables Vol C Tables 4.2.6.8 and 6.1.1.4'
N N 0.0061 0.0033 'International Tables Vol C Tables 4.2.6.8 and 6.1.1.4'
C C 0.0033 0.0016 'International Tables Vol C Tables 4.2.6.8 and 6.1.1.4'
H H 0.0000 0.0000 'International Tables Vol C Tables 4.2.6.8 and 6.1.1.4'

loop_
_geom_angle_atom_site_label_1
_geom_angle_atom_site_label_2
_geom_angle_atom_site_label_3
_geom_angle
_geom_angle_site_symmetry_1
_geom_angle_site_symmetry_3
O3 Dy1 O2 144.45(9) . .
O3 Dy1 O4 73.27(9) . .
O2 Dy1 O4 77.23(10) . .
O3 Dy1 O1 83.49(9) . .
O2 Dy1 O1 73.26(9) . .
O4 Dy1 O1 82.37(9) . .
O3 Dy1 O5 76.53(9) . .
O2 Dy1 O5 121.28(10) . .
O4 Dy1 O5 144.33(9) . .
O1 Dy1 O5 75.73(9) . .
O3 Dy1 O6 139.33(9) . .
O2 Dy1 O6 75.69(9) . .
O4 Dy1 O6 142.57(9) . .
O1 Dy1 O6 113.41(8) . .
O5 Dy1 O6 72.85(9) . .
O3 Dy1 O7 108.87(9) . .
O2 Dy1 O7 78.74(9) . .
O4 Dy1 O7 70.57(8) . .
O1 Dy1 O7 144.63(9) . .
O5 Dy1 O7 138.67(9) . .
O6 Dy1 O7 79.15(8) . .
O3 Dy1 N1 76.12(9) . .
O2 Dy1 N1 135.16(9) . .
O4 Dy1 N1 113.71(9) . .
O1 Dy1 N1 148.34(10) . .
O5 Dy1 N1 76.12(9) . .
O6 Dy1 N1 71.08(9) . .
O7 Dy1 N1 66.25(9) . .
C2 O1 Dy1 132.8(3) . .
C4 O2 Dy1 133.4(3) . .
C7 O3 Dy1 135.2(3) . .
C9 O4 Dy1 135.1(3) . .
C12 O5 Dy1 136.2(2) . .
C14 O6 Dy1 134.9(3) . .
N2 O7 Dy1 122.57(19) . .
C16 N1 C20 116.5(3) . .
C16 N1 Dy1 115.8(2) . .
C20 N1 Dy1 127.1(3) . .
O7 N2 C21 125.7(3) . .
O7 N2 C23 119.9(3) . .
C21 N2 C23 114.3(3) . .
O8 N3 C21 125.4(3) . .
O8 N3 C22 121.1(3) . .
C21 N3 C22 113.5(3) . .
C32 N4 C28 115.2(4) . .
O9 N5 C33 126.7(4) . .
O9 N5 C34 119.7(3) . .
C33 N5 C34 113.1(4) . .
C2 C1 H1A 109.5 . .
C2 C1 H1B 109.5 . .
H1A C1 H1B 109.5 . .
C2 C1 H1C 109.5 . .
H1A C1 H1C 109.5 . .
H1B C1 H1C 109.5 . .
O1 C2 C3 125.2(4) . .
O1 C2 C1 116.0(4) . .
C3 C2 C1 118.8(4) . .
C2 C3 C4 123.9(4) . .
C2 C3 H3 118.0 . .
C4 C3 H3 118.0 . .
O2 C4 C3 124.8(4) . .
O2 C4 C5 116.6(4) . .
C3 C4 C5 118.6(4) . .
C4 C5 H5A 109.5 . .
C4 C5 H5B 109.5 . .
H5A C5 H5B 109.5 . .
C4 C5 H5C 109.5 . .
H5A C5 H5C 109.5 . .
H5B C5 H5C 109.5 . .
C7 C6 H6A 109.5 . .
C7 C6 H6B 109.5 . .
H6A C6 H6B 109.5 . .
C7 C6 H6C 109.5 . .
H6A C6 H6C 109.5 . .
H6B C6 H6C 109.5 . .
O3 C7 C8 125.0(4) . .
O3 C7 C6 115.8(3) . .
C8 C7 C6 119.2(3) . .
C7 C8 C9 124.0(3) . .
C7 C8 H8 118.0 . .
C9 C8 H8 118.0 . .
O4 C9 C8 124.8(4) . .
O4 C9 C10 116.6(4) . .
C8 C9 C10 118.6(4) . .
C9 C10 H10A 109.5 . .
C9 C10 H10B 109.5 . .
H10A C10 H10B 109.5 . .
C9 C10 H10C 109.5 . .
H10A C10 H10C 109.5 . .
H10B C10 H10C 109.5 . .
C12 C11 H11A 109.5 . .
C12 C11 H11B 109.5 . .
H11A C11 H11B 109.5 . .
C12 C11 H11C 109.5 . .
H11A C11 H11C 109.5 . .
H11B C11 H11C 109.5 . .
O5 C12 C13 124.5(4) . .
O5 C12 C11 116.4(3) . .
C13 C12 C11 119.1(3) . .
C14 C13 C12 124.0(4) . .
C14 C13 H13 118.0 . .
C12 C13 H13 118.0 . .
O6 C14 C13 125.8(4) . .
O6 C14 C15 116.2(4) . .
C13 C14 C15 118.1(3) . .
C14 C15 H15A 109.5 . .
C14 C15 H15B 109.5 . .
H15A C15 H15B 109.5 . .
C14 C15 H15C 109.5 . .
H15A C15 H15C 109.5 . .
H15B C15 H15C 109.5 . .
N1 C16 C17 124.9(4) . .
N1 C16 H16 117.6 . .
C17 C16 H16 117.6 . .
C16 C17 C18 118.7(4) . .
C16 C17 H17 120.6 . .
C18 C17 H17 120.6 . .
C17 C18 C19 117.9(4) . .
C17 C18 H18 121.0 . .
C19 C18 H18 121.0 . .
C18 C19 C20 119.7(4) . .
C18 C19 H19 120.1 . .
C20 C19 H19 120.1 . .
N1 C20 C19 122.1(4) . .
N1 C20 C21 117.3(3) . .
C19 C20 C21 120.5(3) . .
N2 C21 N3 107.2(3) . .
N2 C21 C20 126.5(3) . .
N3 C21 C20 126.0(3) . .
N3 C22 C25 109.0(3) . .
N3 C22 C24 105.6(4) . .
C25 C22 C24 108.8(5) . .
N3 C22 C23 102.4(3) . .
C25 C22 C23 116.1(4) . .
C24 C22 C23 114.0(4) . .
N2 C23 C26 106.6(3) . .
N2 C23 C27 107.6(3) . .
C26 C23 C27 111.2(5) . .
N2 C23 C22 101.9(3) . .
C26 C23 C22 114.7(4) . .
C27 C23 C22 113.9(3) . .
C22 C24 H24A 109.5 . .
C22 C24 H24B 109.5 . .
H24A C24 H24B 109.5 . .
C22 C24 H24C 109.5 . .
H24A C24 H24C 109.5 . .
H24B C24 H24C 109.5 . .
C22 C25 H25A 109.5 . .
C22 C25 H25B 109.5 . .
H25A C25 H25B 109.5 . .
C22 C25 H25C 109.5 . .
H25A C25 H25C 109.5 . .
H25B C25 H25C 109.5 . .
C23 C26 H26A 109.5 . .
C23 C26 H26B 109.5 . .
H26A C26 H26B 109.5 . .
C23 C26 H26C 109.5 . .
H26A C26 H26C 109.5 . .
H26B C26 H26C 109.5 . .
C23 C27 H27A 109.5 . .
C23 C27 H27B 109.5 . .
H27A C27 H27B 109.5 . .
C23 C27 H27C 109.5 . .
H27A C27 H27C 109.5 . .
H27B C27 H27C 109.5 . .
N4 C28 C29 121.9(4) . .
N4 C28 H28 119.0 . .
C29 C28 H28 119.0 . .
C28 C29 C28 118.7(6) 2_655 .
C28 C29 H29 120.6 2_655 .
C28 C29 H29 120.6 . .
N4 C32 N4 127.1(5) 2_655 .
N4 C32 C33 116.4(3) 2_655 .
N4 C32 C33 116.4(3) . .
N5 C33 N5 108.0(5) . 2_655
N5 C33 C32 126.0(2) . .
N5 C33 C32 126.0(2) 2_655 .
C37 C34 N5 114.0(4) . .
C37 C34 C34 120.7(4) . 2_655
N5 C34 C34 100.2(2) . 2_655
C37 C34 C36 110.7(3) . .
N5 C34 C36 104.4(3) . .
C34 C34 C36 105.2(6) 2_655 .
C34 C36 H36A 109.5 . .
C34 C36 H36B 109.5 . .
H36A C36 H36B 109.5 . .
C34 C36 H36C 109.5 . .
H36A C36 H36C 109.5 . .
H36B C36 H36C 109.5 . .
C34 C37 H37A 109.5 . .
C34 C37 H37B 109.5 . .
H37A C37 H37B 109.5 . .
C34 C37 H37C 109.5 . .
H37A C37 H37C 109.5 . .
H37B C37 H37C 109.5 . .

loop_
_geom_bond_atom_site_label_1
_geom_bond_atom_site_label_2
_geom_bond_distance
_geom_bond_site_symmetry_2
Dy1 O3 2.304(3) .
Dy1 O2 2.311(3) .
Dy1 O4 2.325(3) .
Dy1 O1 2.326(3) .
Dy1 O5 2.340(3) .
Dy1 O6 2.342(2) .
Dy1 O7 2.426(2) .
Dy1 N1 2.680(3) .
O1 C2 1.273(5) .
O2 C4 1.261(5) .
O3 C7 1.266(4) .
O4 C9 1.254(4) .
O5 C12 1.266(4) .
O6 C14 1.274(4) .
O7 N2 1.293(4) .
O8 N3 1.286(4) .
O9 N5 1.298(4) .
N1 C16 1.330(5) .
N1 C20 1.357(4) .
N2 C21 1.338(5) .
N2 C23 1.498(5) .
N3 C21 1.360(5) .
N3 C22 1.492(5) .
N4 C32 1.352(4) .
N4 C28 1.367(5) .
N5 C33 1.336(4) .
N5 C34 1.480(5) .
C1 C2 1.519(5) .
C1 H1A 0.9600 .
C1 H1B 0.9600 .
C1 H1C 0.9600 .
C2 C3 1.390(6) .
C3 C4 1.392(6) .
C3 H3 0.9300 .
C4 C5 1.505(6) .
C5 H5A 0.9600 .
C5 H5B 0.9600 .
C5 H5C 0.9600 .
C6 C7 1.513(5) .
C6 H6A 0.9600 .
C6 H6B 0.9600 .
C6 H6C 0.9600 .
C7 C8 1.388(5) .
C8 C9 1.397(6) .
C8 H8 0.9300 .
C9 C10 1.516(5) .
C10 H10A 0.9600 .
C10 H10B 0.9600 .
C10 H10C 0.9600 .
C11 C12 1.512(5) .
C11 H11A 0.9600 .
C11 H11B 0.9600 .
C11 H11C 0.9600 .
C12 C13 1.404(5) .
C13 C14 1.384(5) .
C13 H13 0.9300 .
C14 C15 1.506(5) .
C15 H15A 0.9600 .
C15 H15B 0.9600 .
C15 H15C 0.9600 .
C16 C17 1.373(5) .
C16 H16 0.9300 .
C17 C18 1.380(5) .
C17 H17 0.9300 .
C18 C19 1.389(6) .
C18 H18 0.9300 .
C19 C20 1.389(5) .
C19 H19 0.9300 .
C20 C21 1.463(5) .
C22 C25 1.495(6) .
C22 C24 1.531(6) .
C22 C23 1.534(6) .
C23 C26 1.515(6) .
C23 C27 1.520(6) .
C24 H24A 0.9600 .
C24 H24B 0.9600 .
C24 H24C 0.9600 .
C25 H25A 0.9600 .
C25 H25B 0.9600 .
C25 H25C 0.9600 .
C26 H26A 0.9600 .
C26 H26B 0.9600 .
C26 H26C 0.9600 .
C27 H27A 0.9600 .
C27 H27B 0.9600 .
C27 H27C 0.9600 .
C28 C29 1.371(5) .
C28 H28 0.9300 .
C29 C28 1.371(5) 2_655
C29 H29 0.9300 .
C32 N4 1.352(4) 2_655
C32 C33 1.467(7) .
C33 N5 1.336(4) 2_655
C34 C37 1.458(6) .
C34 C34 1.568(9) 2_655
C34 C36 1.606(7) .
C36 H36A 0.9600 .
C36 H36B 0.9600 .
C36 H36C 0.9600 .
C37 H37A 0.9600 .
C37 H37B 0.9600 .
C37 H37C 0.9600 .

loop_
_geom_torsion_atom_site_label_1
_geom_torsion_atom_site_label_2
_geom_torsion_atom_site_label_3
_geom_torsion_atom_site_label_4
_geom_torsion
_geom_torsion_site_symmetry_1
_geom_torsion_site_symmetry_4
O3 Dy1 O1 C2 -129.5(3) . .
O2 Dy1 O1 C2 23.3(3) . .
O4 Dy1 O1 C2 -55.6(3) . .
O5 Dy1 O1 C2 152.8(3) . .
O6 Dy1 O1 C2 89.0(3) . .
O7 Dy1 O1 C2 -15.8(4) . .
N1 Dy1 O1 C2 -179.3(3) . .
O3 Dy1 O2 C4 24.7(4) . .
O4 Dy1 O2 C4 59.1(3) . .
O1 Dy1 O2 C4 -26.7(3) . .
O5 Dy1 O2 C4 -87.7(4) . .
O6 Dy1 O2 C4 -147.0(4) . .
O7 Dy1 O2 C4 131.5(4) . .
N1 Dy1 O2 C4 170.0(3) . .
O2 Dy1 O3 C7 18.9(4) . .
O4 Dy1 O3 C7 -16.3(3) . .
O1 Dy1 O3 C7 67.7(3) . .
O5 Dy1 O3 C7 144.5(3) . .
O6 Dy1 O3 C7 -173.6(3) . .
O7 Dy1 O3 C7 -78.2(3) . .
N1 Dy1 O3 C7 -136.7(3) . .
O3 Dy1 O4 C9 16.2(3) . .
O2 Dy1 O4 C9 -143.8(4) . .
O1 Dy1 O4 C9 -69.3(4) . .
O5 Dy1 O4 C9 -17.1(4) . .
O6 Dy1 O4 C9 171.7(3) . .
O7 Dy1 O4 C9 133.8(4) . .
N1 Dy1 O4 C9 82.2(4) . .
O3 Dy1 O5 C12 141.4(4) . .
O2 Dy1 O5 C12 -72.1(4) . .
O4 Dy1 O5 C12 174.1(3) . .
O1 Dy1 O5 C12 -132.0(4) . .
O6 Dy1 O5 C12 -11.5(4) . .
O7 Dy1 O5 C12 38.0(4) . .
N1 Dy1 O5 C12 62.6(4) . .
O3 Dy1 O6 C14 -29.2(4) . .
O2 Dy1 O6 C14 143.4(3) . .
O4 Dy1 O6 C14 -171.7(3) . .
O1 Dy1 O6 C14 79.1(3) . .
O5 Dy1 O6 C14 13.6(3) . .
O7 Dy1 O6 C14 -135.6(3) . .
N1 Dy1 O6 C14 -67.2(3) . .
O3 Dy1 O7 N2 -123.0(3) . .
O2 Dy1 O7 N2 93.1(3) . .
O4 Dy1 O7 N2 173.3(3) . .
O1 Dy1 O7 N2 131.1(2) . .
O5 Dy1 O7 N2 -32.1(3) . .
O6 Dy1 O7 N2 15.7(3) . .
N1 Dy1 O7 N2 -58.3(3) . .
O3 Dy1 N1 C16 -29.6(2) . .
O2 Dy1 N1 C16 170.4(2) . .
O4 Dy1 N1 C16 -93.9(2) . .
O1 Dy1 N1 C16 21.9(3) . .
O5 Dy1 N1 C16 49.7(2) . .
O6 Dy1 N1 C16 126.0(3) . .
O7 Dy1 N1 C16 -147.8(3) . .
O3 Dy1 N1 C20 158.7(3) . .
O2 Dy1 N1 C20 -1.4(3) . .
O4 Dy1 N1 C20 94.3(3) . .
O1 Dy1 N1 C20 -149.8(2) . .
O5 Dy1 N1 C20 -122.0(3) . .
O6 Dy1 N1 C20 -45.7(3) . .
O7 Dy1 N1 C20 40.5(2) . .
Dy1 O7 N2 C21 53.3(4) . .
Dy1 O7 N2 C23 -124.3(3) . .
Dy1 O1 C2 C3 -14.2(6) . .
Dy1 O1 C2 C1 167.1(3) . .
O1 C2 C3 C4 -7.0(7) . .
C1 C2 C3 C4 171.6(4) . .
Dy1 O2 C4 C3 20.5(6) . .
Dy1 O2 C4 C5 -161.8(3) . .
C2 C3 C4 O2 4.1(7) . .
C2 C3 C4 C5 -173.6(4) . .
Dy1 O3 C7 C8 12.5(6) . .
Dy1 O3 C7 C6 -166.8(2) . .
O3 C7 C8 C9 1.4(6) . .
C6 C7 C8 C9 -179.3(4) . .
Dy1 O4 C9 C8 -12.2(6) . .
Dy1 O4 C9 C10 169.7(3) . .
C7 C8 C9 O4 -1.5(6) . .
C7 C8 C9 C10 176.6(4) . .
Dy1 O5 C12 C13 6.0(6) . .
Dy1 O5 C12 C11 -176.1(3) . .
O5 C12 C13 C14 5.2(6) . .
C11 C12 C13 C14 -172.7(4) . .
Dy1 O6 C14 C13 -10.6(6) . .
Dy1 O6 C14 C15 169.5(2) . .
C12 C13 C14 O6 -2.9(6) . .
C12 C13 C14 C15 177.1(3) . .
C20 N1 C16 C17 -0.5(5) . .
Dy1 N1 C16 C17 -173.1(3) . .
N1 C16 C17 C18 1.3(6) . .
C16 C17 C18 C19 -0.2(5) . .
C17 C18 C19 C20 -1.6(5) . .
C16 N1 C20 C19 -1.4(5) . .
Dy1 N1 C20 C19 170.3(2) . .
C16 N1 C20 C21 175.4(3) . .
Dy1 N1 C20 C21 -12.9(4) . .
C18 C19 C20 N1 2.5(5) . .
C18 C19 C20 C21 -174.2(3) . .
O7 N2 C21 N3 -179.2(3) . .
C23 N2 C21 N3 -1.4(4) . .
O7 N2 C21 C20 7.3(5) . .
C23 N2 C21 C20 -174.9(3) . .
O8 N3 C21 N2 176.9(3) . .
C22 N3 C21 N2 -4.7(4) . .
O8 N3 C21 C20 -9.5(5) . .
C22 N3 C21 C20 168.9(3) . .
N1 C20 C21 N2 -25.6(5) . .
C19 C20 C21 N2 151.3(3) . .
N1 C20 C21 N3 162.0(3) . .
C19 C20 C21 N3 -21.1(5) . .
O8 N3 C22 C25 -49.6(5) . .
C21 N3 C22 C25 131.9(4) . .
O8 N3 C22 C24 67.2(4) . .
C21 N3 C22 C24 -111.3(4) . .
O8 N3 C22 C23 -173.1(3) . .
C21 N3 C22 C23 8.3(4) . .
O7 N2 C23 C26 63.7(5) . .
C21 N2 C23 C26 -114.3(4) . .
O7 N2 C23 C27 -55.7(4) . .
C21 N2 C23 C27 126.4(4) . .
O7 N2 C23 C22 -175.7(3) . .
C21 N2 C23 C22 6.3(4) . .
N3 C22 C23 N2 -8.0(4) . .
C25 C22 C23 N2 -126.7(4) . .
C24 C22 C23 N2 105.6(5) . .
N3 C22 C23 C26 106.8(4) . .
C25 C22 C23 C26 -11.9(6) . .
C24 C22 C23 C26 -139.7(5) . .
N3 C22 C23 C27 -123.5(4) . .
C25 C22 C23 C27 117.8(5) . .
C24 C22 C23 C27 -9.9(6) . .
C32 N4 C28 C29 0.3(6) . .
N4 C28 C29 C28 -0.2(3) . 2_655
C28 N4 C32 N4 -0.2(3) . 2_655
C28 N4 C32 C33 179.8(3) . .
O9 N5 C33 N5 179.2(5) . 2_655
C34 N5 C33 N5 -8.2(2) . 2_655
O9 N5 C33 C32 -0.8(5) . .
C34 N5 C33 C32 171.8(2) . .
N4 C32 C33 N5 130.0(3) 2_655 .
N4 C32 C33 N5 -50.0(3) . .
N4 C32 C33 N5 -50.0(3) 2_655 2_655
N4 C32 C33 N5 130.0(3) . 2_655
O9 N5 C34 C37 -37.1(6) . .
C33 N5 C34 C37 149.8(3) . .
O9 N5 C34 C34 -167.5(5) . 2_655
C33 N5 C34 C34 19.4(6) . 2_655
O9 N5 C34 C36 83.8(5) . .
C33 N5 C34 C36 -89.3(4) . .
